data_4118676
loop_
_publ_author_name
'Martin Haehnel'
'Martin Ruhmann'
'Oliver Theilmann'
'Subhendu Roy'
'Torsten Beweries'
'Perdita Arndt'
'Anke Spannenberg'
'Alexander Villinger'
'Eluvathingal D. Jemmis'
'Axel Schulz'
'Uwe Rosenthal'

_publ_section_title
;
 Reactions of Titanocene Bis(trimethylsilyl)acetylene Complexes with
 Carbodiimides: An Experimental and Theoretical Study of Complexation
 versus C-N Bond Activation
;
_journal_name_full 'Journal of the American Chemical Society'
_journal_page_first 15979
_journal_page_last 15991
_journal_paper_doi 10.1021/ja3070649
_journal_volume 134
_journal_year 2012
_chemical_formula_moiety 'C34 H48 N4 Ti2'
_chemical_formula_sum 'C34 H48 N4 Ti2'
_chemical_formula_weight 608.56
_chemical_name_systematic
;
 ?
;
_space_group_IT_number 121
_symmetry_cell_setting tetragonal
_symmetry_Int_Tables_number 121
_symmetry_space_group_name_Hall 'I -4 2'
_symmetry_space_group_name_H-M 'I -4 2 m'
_atom_sites_solution_hydrogens geom
_atom_sites_solution_primary direct
_atom_sites_solution_secondary difmap
_audit_author_name 'Villinger, A.'
_audit_creation_method SHELXL-97
_cell_angle_alpha 90.00
_cell_angle_beta 90.00
_cell_angle_gamma 90.00
_cell_formula_units_Z 2
_cell_length_a 8.9445(3)
_cell_length_b 8.9445(3)
_cell_length_c 20.4004(14)
_cell_measurement_reflns_used 1417
_cell_measurement_temperature 173(2)
_cell_measurement_theta_max 49.900
_cell_measurement_theta_min 4.973
_cell_volume 1632.12(14)
_computing_cell_refinement 'Bruker Apex v2.0-2'
_computing_data_collection 'Bruker Apex v2.0-2'
_computing_data_reduction 'Bruker SAINT'
_computing_molecular_graphics 'ORTEP-3 (Farrugia, 1997)'
_computing_publication_material SHELXL-97
_computing_structure_refinement 'SHELXL-97 (Sheldrick, 1997)'
_computing_structure_solution 'SHELXS-97 (Sheldrick, 1997)'
_diffrn_ambient_temperature 173(2)
_diffrn_measured_fraction_theta_full 0.994
_diffrn_measured_fraction_theta_max 0.994
_diffrn_measurement_device_type 'Bruker Apex Kappa II-CCD-diffractometer'
_diffrn_measurement_method 'phi and psi scans'
_diffrn_radiation_monochromator graphite
_diffrn_radiation_source 'sealed tube'
_diffrn_radiation_type MoK\a
_diffrn_radiation_wavelength 0.71073
_diffrn_reflns_av_R_equivalents 0.0333
_diffrn_reflns_av_sigmaI/netI 0.0381
_diffrn_reflns_limit_h_max 12
_diffrn_reflns_limit_h_min -12
_diffrn_reflns_limit_k_max 9
_diffrn_reflns_limit_k_min -10
_diffrn_reflns_limit_l_max 27
_diffrn_reflns_limit_l_min -25
_diffrn_reflns_number 4043
_diffrn_reflns_theta_full 29.03
_diffrn_reflns_theta_max 29.03
_diffrn_reflns_theta_min 2.49
_exptl_absorpt_coefficient_mu 0.517
_exptl_absorpt_correction_T_max 0.9598
_exptl_absorpt_correction_T_min 0.8083
_exptl_absorpt_correction_type multi-scan
_exptl_absorpt_process_details '(SADABS; Sheldrick, 2004)'
_exptl_crystal_colour colourless
_exptl_crystal_density_diffrn 1.238
_exptl_crystal_description block
_exptl_crystal_F_000 648
_exptl_crystal_size_max 0.43
_exptl_crystal_size_mid 0.30
_exptl_crystal_size_min 0.08
_refine_diff_density_max 0.480
_refine_diff_density_min -0.588
_refine_diff_density_rms 0.060
_refine_ls_abs_structure_details 'Flack H D (1983), Acta Cryst. A39, 876-881'
_refine_ls_abs_structure_Flack -0.01(7)
_refine_ls_extinction_method none
_refine_ls_goodness_of_fit_ref 1.110
_refine_ls_hydrogen_treatment constr
_refine_ls_matrix_type full
_refine_ls_number_parameters 77
_refine_ls_number_reflns 1191
_refine_ls_number_restraints 0
_refine_ls_restrained_S_all 1.110
_refine_ls_R_factor_all 0.0578
_refine_ls_R_factor_gt 0.0462
_refine_ls_shift/su_max 0.000
_refine_ls_shift/su_mean 0.000
_refine_ls_structure_factor_coef Fsqd
_refine_ls_weighting_details 'calc w=1/[\s^2^(Fo^2^)+(0.0622P)^2^+1.0914P] where P=(Fo^2^+2Fc^2^)/3'
_refine_ls_weighting_scheme calc
_refine_ls_wR_factor_gt 0.1189
_refine_ls_wR_factor_ref 0.1242
_reflns_number_gt 1036
_reflns_number_total 1191
_reflns_threshold_expression >2\s(I)
_cod_data_source_file ja3070649_si_001.cif
_cod_data_source_block is_mr017
_cod_original_cell_volume 1632.11(14)
_cod_database_code 4118676

loop_
_symmetry_equiv_pos_as_xyz
'x, y, z'
'-x, -y, z'
'x, -y, -z'
'-x, y, -z'
'y, x, z'
'-y, -x, z'
'-y, x, -z'
'y, -x, -z'
'x+1/2, y+1/2, z+1/2'
'-x+1/2, -y+1/2, z+1/2'
'x+1/2, -y+1/2, -z+1/2'
'-x+1/2, y+1/2, -z+1/2'
'y+1/2, x+1/2, z+1/2'
'-y+1/2, -x+1/2, z+1/2'
'-y+1/2, x+1/2, -z+1/2'
'y+1/2, -x+1/2, -z+1/2'

loop_
_atom_site_label
_atom_site_type_symbol
_atom_site_fract_x
_atom_site_fract_y
_atom_site_fract_z
_atom_site_U_iso_or_equiv
_atom_site_adp_type
_atom_site_occupancy
_atom_site_symmetry_multiplicity
_atom_site_calc_flag
_atom_site_refinement_flags
_atom_site_disorder_assembly
_atom_site_disorder_group
Ti1 Ti 1.0000 1.0000 0.33475(3) 0.0307(2) Uani 1 4 d S . .
N1 N 0.9128(2) 0.9128(2) 0.42683(14) 0.0288(6) Uani 1 2 d S B .
C1 C 1.0000 1.0000 0.46235(18) 0.0267(7) Uani 1 4 d S . .
C2 C 0.8063(3) 0.8063(3) 0.45468(17) 0.0350(8) Uani 1 2 d S . .
H2 H 0.8237 0.8237 0.5025 0.042 Uiso 1 2 calc SR A 1
C4 C 1.1467(8) 0.7728(7) 0.3451(2) 0.044(2) Uani 0.50 1 d PG . .
H4 H 1.1491 0.7178 0.3849 0.052 Uiso 0.50 1 calc PR . .
C5 C 1.0417(8) 0.7542(7) 0.2935(2) 0.052(2) Uani 0.50 1 d PG . .
H5 H 0.9615 0.6846 0.2928 0.062 Uiso 0.50 1 calc PR . .
C6 C 1.0777(6) 0.8579(6) 0.2432(2) 0.068(4) Uani 0.50 1 d PG . .
H6 H 1.0258 0.8699 0.2029 0.081 Uiso 0.50 1 calc PR . .
C7 C 1.2049(8) 0.9406(7) 0.2637(3) 0.083(4) Uani 0.50 1 d PG . .
H7 H 1.2530 1.0176 0.2396 0.099 Uiso 0.50 1 calc PR . .
C8 C 1.2475(6) 0.8880(8) 0.3267(3) 0.062(3) Uani 0.50 1 d PG . .
H8 H 1.3292 0.9236 0.3520 0.075 Uiso 0.50 1 calc PR . .
C3A C 0.8610(12) 0.6536(11) 0.4486(5) 0.060(2) Uani 0.50 1 d P B 1
H3A1 H 0.8653 0.6258 0.4022 0.090 Uiso 0.50 1 calc PR B 1
H3A2 H 0.7933 0.5856 0.4718 0.090 Uiso 0.50 1 calc PR B 1
H3A3 H 0.9612 0.6466 0.4678 0.090 Uiso 0.50 1 calc PR B 1
C3B C 0.8233(11) 0.6501(10) 0.4216(4) 0.050(2) Uani 0.50 1 d P B 2
H3B1 H 0.8018 0.6588 0.3746 0.074 Uiso 0.50 1 calc PR B 2
H3B2 H 0.7530 0.5795 0.4416 0.074 Uiso 0.50 1 calc PR B 2
H3B3 H 0.9257 0.6138 0.4276 0.074 Uiso 0.50 1 calc PR B 2

loop_
_atom_site_aniso_label
_atom_site_aniso_U_11
_atom_site_aniso_U_22
_atom_site_aniso_U_33
_atom_site_aniso_U_23
_atom_site_aniso_U_13
_atom_site_aniso_U_12
Ti1 0.0364(3) 0.0364(3) 0.0194(3) 0.000 0.000 0.0014(5)
N1 0.0310(9) 0.0310(9) 0.0246(13) -0.0013(8) -0.0013(8) -0.0029(12)
C1 0.0255(11) 0.0255(11) 0.0291(18) 0.000 0.000 0.009(3)
C2 0.0387(12) 0.0387(12) 0.0276(16) -0.0011(10) -0.0011(10) -0.0118(15)
C4 0.036(3) 0.047(4) 0.047(4) -0.020(3) 0.004(3) 0.011(3)
C5 0.070(6) 0.044(4) 0.041(4) -0.006(3) 0.010(4) 0.000(3)
C6 0.116(9) 0.056(5) 0.032(3) -0.015(3) 0.013(3) 0.000(5)
C7 0.068(9) 0.071(6) 0.109(11) -0.014(7) 0.057(9) 0.000(6)
C8 0.050(4) 0.058(6) 0.079(7) -0.013(6) 0.021(5) 0.003(4)
C3A 0.067(6) 0.044(4) 0.068(6) -0.004(5) 0.001(5) -0.024(4)
C3B 0.057(5) 0.034(3) 0.058(5) -0.007(4) -0.001(4) -0.021(3)

loop_
_atom_type_symbol
_atom_type_description
_atom_type_scat_dispersion_real
_atom_type_scat_dispersion_imag
_atom_type_scat_source
C C 0.0033 0.0016 'International Tables Vol C Tables 4.2.6.8 and 6.1.1.4'
H H 0.0000 0.0000 'International Tables Vol C Tables 4.2.6.8 and 6.1.1.4'
N N 0.0061 0.0033 'International Tables Vol C Tables 4.2.6.8 and 6.1.1.4'
Ti Ti 0.2776 0.4457 'International Tables Vol C Tables 4.2.6.8 and 6.1.1.4'

loop_
_geom_angle_atom_site_label_1
_geom_angle_atom_site_label_2
_geom_angle_atom_site_label_3
_geom_angle
_geom_angle_site_symmetry_1
_geom_angle_site_symmetry_3
N1 Ti1 N1 60.84(15) 2_775 .
N1 Ti1 C6 140.23(14) 2_775 .
N1 Ti1 C6 126.45(12) . .
N1 Ti1 C6 126.45(12) 2_775 6_775
N1 Ti1 C6 140.23(17) . 6_775
C6 Ti1 C6 19.9(3) . 6_775
N1 Ti1 C6 140.2(3) 2_775 5
N1 Ti1 C6 126.4(4) . 5
C6 Ti1 C6 72.1(2) . 5
C6 Ti1 C6 75.6(3) 6_775 5
N1 Ti1 C6 126.4(4) 2_775 2_775
N1 Ti1 C6 140.2(3) . 2_775
C6 Ti1 C6 75.6(3) . 2_775
C6 Ti1 C6 72.1(3) 6_775 2_775
C6 Ti1 C6 19.9(10) 5 2_775
N1 Ti1 C5 125.35(15) 2_775 .
N1 Ti1 C5 91.73(11) . .
C6 Ti1 C5 34.81(8) . .
C6 Ti1 C5 50.6(2) 6_775 .
C6 Ti1 C5 94.4(3) 5 .
C6 Ti1 C5 105.3(4) 2_775 .
N1 Ti1 C5 125.4(3) 2_775 5
N1 Ti1 C5 91.7(5) . 5
C6 Ti1 C5 94.4(3) . 5
C6 Ti1 C5 105.3(4) 6_775 5
C6 Ti1 C5 34.8(2) 5 5
C6 Ti1 C5 50.6(9) 2_775 5
C5 Ti1 C5 99.5(3) . 5
N1 Ti1 C5 91.73(19) 2_775 6_775
N1 Ti1 C5 125.4(2) . 6_775
C6 Ti1 C5 50.6(2) . 6_775
C6 Ti1 C5 34.81(15) 6_775 6_775
C6 Ti1 C5 105.3(4) 5 6_775
C6 Ti1 C5 94.4(5) 2_775 6_775
C5 Ti1 C5 65.6(2) . 6_775
C5 Ti1 C5 138.7(5) 5 6_775
N1 Ti1 C5 91.7(6) 2_775 2_775
N1 Ti1 C5 125.4(3) . 2_775
C6 Ti1 C5 105.3(4) . 2_775
C6 Ti1 C5 94.4(4) 6_775 2_775
C6 Ti1 C5 50.6(10) 5 2_775
C6 Ti1 C5 34.8(2) 2_775 2_775
C5 Ti1 C5 138.7(5) . 2_775
C5 Ti1 C5 65.6(11) 5 2_775
C5 Ti1 C5 99.5(6) 6_775 2_775
N1 Ti1 C7 135.7(4) 2_775 2_775
N1 Ti1 C7 109.1(4) . 2_775
C6 Ti1 C7 82.3(3) . 2_775
C6 Ti1 C7 89.9(3) 6_775 2_775
C6 Ti1 C7 17.4(7) 5 2_775
C6 Ti1 C7 34.7(2) 2_775 2_775
C5 Ti1 C7 96.4(6) . 2_775
C5 Ti1 C7 17.5(6) 5 2_775
C5 Ti1 C7 121.8(4) 6_775 2_775
C5 Ti1 C7 57.5(3) 2_775 2_775
N1 Ti1 C7 135.73(13) 2_775 6_775
N1 Ti1 C7 109.09(13) . 6_775
C6 Ti1 C7 17.37(16) . 6_775
C6 Ti1 C7 34.71(10) 6_775 6_775
C6 Ti1 C7 82.3(2) 5 6_775
C6 Ti1 C7 89.9(3) 2_775 6_775
C5 Ti1 C7 17.49(12) . 6_775
C5 Ti1 C7 96.4(3) 5 6_775
C5 Ti1 C7 57.47(13) 6_775 6_775
C5 Ti1 C7 121.8(4) 2_775 6_775
C7 Ti1 C7 88.5(5) 2_775 6_775
C1 N1 C2 123.8(3) . .
C1 N1 Ti1 92.9(2) . .
C2 N1 Ti1 143.3(2) . .
N1 C1 N1 113.4(4) . 2_775
N1 C1 C1 123.30(18) . 3_576
N1 C1 C1 123.30(18) 2_775 3_576
N1 C1 Ti1 56.70(18) . .
N1 C1 Ti1 56.70(18) 2_775 .
C1 C1 Ti1 180.0 3_576 .
C3A C2 C3A 128.6(8) 5 .
C3A C2 N1 111.0(4) 5 .
C3A C2 N1 111.0(4) . .
C3A C2 C3B 110.8(6) 5 .
C3A C2 C3B 24.5(4) . .
N1 C2 C3B 110.6(4) . .
C3A C2 C3B 24.5(4) 5 5
C3A C2 C3B 110.8(6) . 5
N1 C2 C3B 110.6(4) . 5
C3B C2 C3B 89.3(7) . 5
C3A C2 H2 100.2 5 .
C3A C2 H2 100.2 . .
N1 C2 H2 100.2 . .
C3B C2 H2 123.1 . .
C3B C2 H2 123.1 5 .
C8 C4 C5 108.0 . .
C8 C4 Ti1 73.3(3) . .
C5 C4 Ti1 71.1(2) . .
C8 C4 H4 126.0 . .
C5 C4 H4 126.0 . .
Ti1 C4 H4 121.3 . .
C6 C5 C4 108.0 . .
C6 C5 Ti1 71.8(3) . .
C4 C5 Ti1 74.6(2) . .
C6 C5 H5 126.0 . .
C4 C5 H5 126.0 . .
Ti1 C5 H5 119.5 . .
C5 C6 C7 108.0 . .
C5 C6 Ti1 73.4(3) . .
C7 C6 Ti1 73.9(3) . .
C5 C6 H6 126.0 . .
C7 C6 H6 126.0 . .
Ti1 C6 H6 118.6 . .
C8 C7 C6 108.0 . .
C8 C7 Ti1 74.5(2) . .
C6 C7 Ti1 71.4(3) . .
C8 C7 H7 126.0 . .
C6 C7 H7 126.0 . .
Ti1 C7 H7 120.0 . .
C7 C8 C4 108.0 . .
C7 C8 Ti1 71.4(2) . .
C4 C8 Ti1 72.7(3) . .
C7 C8 H8 126.0 . .
C4 C8 H8 126.0 . .
Ti1 C8 H8 121.6 . .
C2 C3A H3A1 109.5 . .
C2 C3A H3A2 109.5 . .
C2 C3A H3A3 109.5 . .
C2 C3B H3B1 109.5 . .
C2 C3B H3B2 109.5 . .
H3B1 C3B H3B2 109.5 . .
C2 C3B H3B3 109.5 . .
H3B1 C3B H3B3 109.5 . .
H3B2 C3B H3B3 109.5 . .

loop_
_geom_bond_atom_site_label_1
_geom_bond_atom_site_label_2
_geom_bond_distance
_geom_bond_site_symmetry_2
Ti1 N1 2.178(3) 2_775
Ti1 N1 2.178(3) .
Ti1 C6 2.363(5) .
Ti1 C6 2.363(7) 6_775
Ti1 C6 2.363(13) 5
Ti1 C6 2.363(13) 2_775
Ti1 C5 2.383(7) .
Ti1 C5 2.383(19) 5
Ti1 C5 2.383(8) 6_775
Ti1 C5 2.383(7) 2_775
Ti1 C7 2.396(13) 2_775
Ti1 C7 2.396(5) 6_775
N1 C1 1.320(3) .
N1 C2 1.462(5) .
C1 N1 1.320(3) 2_775
C1 C1 1.536(8) 3_576
C2 C3A 1.456(11) 5
C2 C3A 1.456(11) .
C2 C3B 1.559(9) .
C2 C3B 1.559(9) 5
C2 H2 1.0000 .
C4 C8 1.4200 .
C4 C5 1.4200 .
C4 H4 0.9500 .
C5 C6 1.4200 .
C5 H5 0.9500 .
C6 C7 1.4200 .
C6 H6 0.9500 .
C7 C8 1.4200 .
C7 H7 0.9500 .
C8 H8 0.9500 .
C3A H3A1 0.9800 .
C3A H3A2 0.9800 .
C3A H3A3 0.9800 .
C3B H3B1 0.9800 .
C3B H3B2 0.9800 .
C3B H3B3 0.9800 .

loop_
_geom_torsion_atom_site_label_1
_geom_torsion_atom_site_label_2
_geom_torsion_atom_site_label_3
_geom_torsion_atom_site_label_4
_geom_torsion
_geom_torsion_site_symmetry_1
_geom_torsion_site_symmetry_4
N1 Ti1 N1 C1 0.0 2_775 .
C6 Ti1 N1 C1 133.01(18) . .
C6 Ti1 N1 C1 113.15(18) 6_775 .
C6 Ti1 N1 C1 -133.0(4) 5 .
C6 Ti1 N1 C1 -113.1(7) 2_775 .
C5 Ti1 N1 C1 130.24(16) . .
C5 Ti1 N1 C1 -130.2(3) 5 .
C5 Ti1 N1 C1 69.3(2) 6_775 .
C5 Ti1 N1 C1 -69.3(8) 2_775 .
C7 Ti1 N1 C1 -132.4(5) 2_775 .
C7 Ti1 N1 C1 132.42(13) 6_775 .
N1 Ti1 N1 C2 180.000(1) 2_775 .
C6 Ti1 N1 C2 -46.99(18) . .
C6 Ti1 N1 C2 -66.85(18) 6_775 .
C6 Ti1 N1 C2 47.0(4) 5 .
C6 Ti1 N1 C2 66.9(7) 2_775 .
C5 Ti1 N1 C2 -49.76(16) . .
C5 Ti1 N1 C2 49.8(3) 5 .
C5 Ti1 N1 C2 -110.7(2) 6_775 .
C5 Ti1 N1 C2 110.7(8) 2_775 .
C7 Ti1 N1 C2 47.6(5) 2_775 .
C7 Ti1 N1 C2 -47.58(13) 6_775 .
C2 N1 C1 N1 180.0 . 2_775
Ti1 N1 C1 N1 0.0 . 2_775
C2 N1 C1 C1 0.000(1) . 3_576
Ti1 N1 C1 C1 180.0 . 3_576
C2 N1 C1 Ti1 180.000(1) . .
N1 Ti1 C1 N1 180.0 2_775 .
C6 Ti1 C1 N1 -73.7(2) . .
C6 Ti1 C1 N1 -106.3(2) 6_775 .
C6 Ti1 C1 N1 73.7(8) 5 .
C6 Ti1 C1 N1 106.3(8) 2_775 .
C5 Ti1 C1 N1 -54.63(16) . .
C5 Ti1 C1 N1 54.6(4) 5 .
C5 Ti1 C1 N1 -125.37(17) 6_775 .
C5 Ti1 C1 N1 125.4(6) 2_775 .
C7 Ti1 C1 N1 61.2(7) 2_775 .
C7 Ti1 C1 N1 -61.17(14) 6_775 .
N1 Ti1 C1 N1 180.0 . 2_775
C6 Ti1 C1 N1 106.3(2) . 2_775
C6 Ti1 C1 N1 73.7(2) 6_775 2_775
C6 Ti1 C1 N1 -106.3(8) 5 2_775
C6 Ti1 C1 N1 -73.7(8) 2_775 2_775
C5 Ti1 C1 N1 125.37(16) . 2_775
C5 Ti1 C1 N1 -125.4(4) 5 2_775
C5 Ti1 C1 N1 54.63(17) 6_775 2_775
C5 Ti1 C1 N1 -54.6(6) 2_775 2_775
C7 Ti1 C1 N1 -118.8(7) 2_775 2_775
C7 Ti1 C1 N1 118.83(14) 6_775 2_775
N1 Ti1 C1 C1 180(100) 2_775 3_576
N1 Ti1 C1 C1 0(100) . 3_576
C6 Ti1 C1 C1 -74(100) . 3_576
C6 Ti1 C1 C1 -106(100) 6_775 3_576
C6 Ti1 C1 C1 74(100) 5 3_576
C6 Ti1 C1 C1 106(100) 2_775 3_576
C5 Ti1 C1 C1 -55(100) . 3_576
C5 Ti1 C1 C1 55(100) 5 3_576
C5 Ti1 C1 C1 -125(100) 6_775 3_576
C5 Ti1 C1 C1 125(100) 2_775 3_576
C7 Ti1 C1 C1 61(100) 2_775 3_576
C7 Ti1 C1 C1 -61(100) 6_775 3_576
C1 N1 C2 C3A 105.1(5) . 5
Ti1 N1 C2 C3A -74.9(5) . 5
C1 N1 C2 C3A -105.1(5) . .
Ti1 N1 C2 C3A 74.9(5) . .
C1 N1 C2 C3B -131.4(4) . .
Ti1 N1 C2 C3B 48.6(4) . .
C1 N1 C2 C3B 131.4(4) . 5
Ti1 N1 C2 C3B -48.6(4) . 5
N1 Ti1 C4 C8 -74.9(2) 2_775 .
N1 Ti1 C4 C8 -134.8(2) . .
C6 Ti1 C4 C8 78.51(19) . .
C6 Ti1 C4 C8 56.1(3) 6_775 .
C6 Ti1 C4 C8 97.0(7) 5 .
C6 Ti1 C4 C8 72.0(8) 2_775 .
C5 Ti1 C4 C8 116.32(13) . .
C5 Ti1 C4 C8 142.2(7) 5 .
C5 Ti1 C4 C8 15.97(13) 6_775 .
C5 Ti1 C4 C8 22.4(12) 2_775 .
C7 Ti1 C4 C8 119.0(5) 2_775 .
C7 Ti1 C4 C8 94.3(3) 6_775 .
N1 Ti1 C4 C5 168.82(18) 2_775 .
N1 Ti1 C4 C5 108.9(2) . .
C6 Ti1 C4 C5 -37.82(10) . .
C6 Ti1 C4 C5 -60.2(2) 6_775 .
C6 Ti1 C4 C5 -19.3(6) 5 .
C6 Ti1 C4 C5 -44.4(8) 2_775 .
C5 Ti1 C4 C5 25.9(5) 5 .
C5 Ti1 C4 C5 -100.4(2) 6_775 .
C5 Ti1 C4 C5 -94.0(13) 2_775 .
C7 Ti1 C4 C5 2.6(5) 2_775 .
C7 Ti1 C4 C5 -22.0(3) 6_775 .
C8 C4 C5 C6 0.0 . .
Ti1 C4 C5 C6 64.5(3) . .
C8 C4 C5 Ti1 -64.5(3) . .
N1 Ti1 C5 C6 -129.1(2) 2_775 .
N1 Ti1 C5 C6 176.1(2) . .
C6 Ti1 C5 C6 -17.98(17) 6_775 .
C6 Ti1 C5 C6 49.3(3) 5 .
C6 Ti1 C5 C6 32.5(7) 2_775 .
C5 Ti1 C5 C6 84.1(3) 5 .
C5 Ti1 C5 C6 -55.44(15) 6_775 .
C5 Ti1 C5 C6 20.5(12) 2_775 .
C7 Ti1 C5 C6 66.7(5) 2_775 .
C7 Ti1 C5 C6 3.0(5) 6_775 .
N1 Ti1 C5 C4 -13.7(2) 2_775 .
N1 Ti1 C5 C4 -68.6(2) . .
C6 Ti1 C5 C4 115.35(15) . .
C6 Ti1 C5 C4 97.36(17) 6_775 .
C6 Ti1 C5 C4 164.7(4) 5 .
C6 Ti1 C5 C4 147.8(6) 2_775 .
C5 Ti1 C5 C4 -160.6(4) 5 .
C5 Ti1 C5 C4 59.91(12) 6_775 .
C5 Ti1 C5 C4 135.8(11) 2_775 .
C7 Ti1 C5 C4 -178.0(4) 2_775 .
C7 Ti1 C5 C4 118.3(5) 6_775 .
C4 C5 C6 C7 0.0 . .
Ti1 C5 C6 C7 66.3(3) . .
C4 C5 C6 Ti1 -66.3(3) . .
N1 Ti1 C6 C5 81.7(3) 2_775 .
N1 Ti1 C6 C5 -4.9(3) . .
C6 Ti1 C6 C5 135.34(9) 6_775 .
C6 Ti1 C6 C5 -127.3(3) 5 .
C6 Ti1 C6 C5 -147.7(8) 2_775 .
C5 Ti1 C6 C5 -100.3(3) 5 .
C5 Ti1 C6 C5 104.08(18) 6_775 .
C5 Ti1 C6 C5 -166.1(9) 2_775 .
C7 Ti1 C6 C5 -112.9(7) 2_775 .
C7 Ti1 C6 C5 -3.0(5) 6_775 .
N1 Ti1 C6 C7 -33.2(3) 2_775 .
N1 Ti1 C6 C7 -119.8(3) . .
C6 Ti1 C6 C7 20.4 6_775 .
C6 Ti1 C6 C7 117.7(3) 5 .
C6 Ti1 C6 C7 97.4(8) 2_775 .
C5 Ti1 C6 C7 -114.95(9) . .
C5 Ti1 C6 C7 144.8(3) 5 .
C5 Ti1 C6 C7 -10.87(14) 6_775 .
C5 Ti1 C6 C7 78.9(9) 2_775 .
C7 Ti1 C6 C7 132.1(7) 2_775 .
C7 Ti1 C6 C7 -117.9(5) 6_775 .
C5 C6 C7 C8 0.0 . .
Ti1 C6 C7 C8 66.0(3) . .
C5 C6 C7 Ti1 -66.0(3) . .
N1 Ti1 C7 C8 42.63(19) 2_775 .
N1 Ti1 C7 C8 -24.8(3) . .
C6 Ti1 C7 C8 -115.61(15) . .
C6 Ti1 C7 C8 -139.0(5) 6_775 .
C6 Ti1 C7 C8 -173.0(4) 5 .
C6 Ti1 C7 C8 168.6(6) 2_775 .
C5 Ti1 C7 C8 -77.73(13) . .
C5 Ti1 C7 C8 -158.2(4) 5 .
C5 Ti1 C7 C8 35.4(5) 6_775 .
C5 Ti1 C7 C8 136.7(7) 2_775 .
C7 Ti1 C7 C8 -165.4(7) 2_775 .
C7 Ti1 C7 C8 -93.78(14) 6_775 .
N1 Ti1 C7 C6 158.2(2) 2_775 .
N1 Ti1 C7 C6 90.8(3) . .
C6 Ti1 C7 C6 -23.4(6) 6_775 .
C6 Ti1 C7 C6 -57.4(3) 5 .
C6 Ti1 C7 C6 -75.8(7) 2_775 .
C5 Ti1 C7 C6 37.88(9) . .
C5 Ti1 C7 C6 -42.6(3) 5 .
C5 Ti1 C7 C6 151.0(5) 6_775 .
C5 Ti1 C7 C6 -107.7(8) 2_775 .
C7 Ti1 C7 C6 -49.8(8) 2_775 .
C7 Ti1 C7 C6 21.8 6_775 .
C6 C7 C8 C4 0.0 . .
Ti1 C7 C8 C4 64.0(3) . .
C6 C7 C8 Ti1 -64.0(3) . .
C5 C4 C8 C7 0.0 . .
Ti1 C4 C8 C7 -63.1(2) . .
C5 C4 C8 Ti1 63.1(2) . .
N1 Ti1 C8 C7 -139.9(2) 2_775 .
N1 Ti1 C8 C7 162.45(19) . .
C6 Ti1 C8 C7 37.66(11) . .
C6 Ti1 C8 C7 15.2(3) 6_775 .
C6 Ti1 C8 C7 8.4(5) 5 .
C6 Ti1 C8 C7 -12.5(6) 2_775 .
C5 Ti1 C8 C7 79.43(12) . .
C5 Ti1 C8 C7 41.5(10) 5 .
C5 Ti1 C8 C7 -27.6(5) 6_775 .
C5 Ti1 C8 C7 -51.8(6) 2_775 .
C7 Ti1 C8 C7 21.4(10) 2_775 .
C7 Ti1 C8 C7 58.4(2) 6_775 .
N1 Ti1 C8 C4 103.6(2) 2_775 .
N1 Ti1 C8 C4 45.9(2) . .
C6 Ti1 C8 C4 -78.84(19) . .
C6 Ti1 C8 C4 -101.3(3) 6_775 .
C6 Ti1 C8 C4 -108.1(6) 5 .
C6 Ti1 C8 C4 -129.0(5) 2_775 .
C5 Ti1 C8 C4 -37.08(12) . .
C5 Ti1 C8 C4 -75.0(11) 5 .
C5 Ti1 C8 C4 -144.1(4) 6_775 .
C5 Ti1 C8 C4 -168.3(5) 2_775 .
C7 Ti1 C8 C4 -95.1(9) 2_775 .
C7 Ti1 C8 C4 -58.1(2) 6_775 .
